data_2235289
loop_
_publ_author_name
'Zhang, Yu-Wei'
'Bao, Yong-Li'
'Wu, Yin'
'Yu, Chun-Lei'
'Li, Yu-Xin'

_publ_section_title
;
 17\b<i>H</i>-Periplogenin, a cardiac aglycone from the root bark of
 <i>Periploca sepium</i> Bunge
;
_journal_coeditor_code WN2470
_journal_issue 6
_journal_name_full 'Acta Crystallographica Section E'
_journal_page_first o1582
_journal_page_last o1583
_journal_paper_doi 10.1107/S1600536812018521
_journal_volume 68
_journal_year 2012
_chemical_formula_iupac 'C23 H34 O5'
_chemical_formula_moiety 'C23 H34 O5'
_chemical_formula_sum 'C23 H34 O5'
_chemical_formula_weight 390.50
_chemical_name_common 17<i>\b</i>H-periplogenin
_chemical_name_systematic
;4-[(3<i>S</i>,5<i>S</i>,8<i>R</i>,9<i>S</i>,10<i>R</i>,13<i>R</i>,14<i>S</i>,17<i>S</i>)-3,5,14-trihydroxy-10,13-dimethyl-hexadecahydro-1<i>H</i>-
cyclopenta[<i>a</i>]phenanthren-17-yl]furan-2(5<i>H</i>)-one
;
_space_group_IT_number 4
_symmetry_cell_setting monoclinic
_symmetry_space_group_name_Hall 'P 2yb'
_symmetry_space_group_name_H-M 'P 1 21 1'
_atom_sites_solution_hydrogens geom
_atom_sites_solution_primary direct
_atom_sites_solution_secondary difmap
_audit_creation_method SHELXL-97
_cell_angle_alpha 90.00
_cell_angle_beta 103.118(5)
_cell_angle_gamma 90.00
_cell_formula_units_Z 2
_cell_length_a 7.434(3)
_cell_length_b 10.554(4)
_cell_length_c 13.537(5)
_cell_measurement_reflns_used 5262
_cell_measurement_temperature 296(2)
_cell_measurement_theta_max 25.00
_cell_measurement_theta_min 1.54
_cell_volume 1034.4(7)
_computing_cell_refinement 'SAINT (Bruker, 1999)'
_computing_data_collection 'SMART (Bruker, 1997)'
_computing_data_reduction 'SAINT (Bruker, 1999)'
_computing_molecular_graphics 'SHELXTL (Sheldrick, 2008)'
_computing_publication_material 'SHELXTL (Sheldrick, 2008)'
_computing_structure_refinement 'SHELXL97 (Sheldrick, 2008)'
_computing_structure_solution 'SHELXS97 (Sheldrick, 2008)'
_diffrn_ambient_temperature 296(2)
_diffrn_measured_fraction_theta_full 0.997
_diffrn_measured_fraction_theta_max 0.997
_diffrn_measurement_device_type 'Bruker APEX CCD area-detector'
_diffrn_measurement_method '\w scans'
_diffrn_radiation_monochromator graphite
_diffrn_radiation_source 'fine-focus sealed tube'
_diffrn_radiation_type MoK\a
_diffrn_radiation_wavelength 0.71073
_diffrn_reflns_av_R_equivalents 0.0772
_diffrn_reflns_av_sigmaI/netI 0.0870
_diffrn_reflns_limit_h_max 8
_diffrn_reflns_limit_h_min -8
_diffrn_reflns_limit_k_max 12
_diffrn_reflns_limit_k_min -12
_diffrn_reflns_limit_l_max 9
_diffrn_reflns_limit_l_min -16
_diffrn_reflns_number 5262
_diffrn_reflns_theta_full 25.00
_diffrn_reflns_theta_max 25.00
_diffrn_reflns_theta_min 1.54
_exptl_absorpt_coefficient_mu 0.087
_exptl_absorpt_correction_T_max 0.9983
_exptl_absorpt_correction_T_min 0.9778
_exptl_absorpt_correction_type multi-scan
_exptl_absorpt_process_details '(SADABS; Sheldrick, 1996)'
_exptl_crystal_colour colourless
_exptl_crystal_density_diffrn 1.254
_exptl_crystal_density_method 'not measured'
_exptl_crystal_description block
_exptl_crystal_F_000 424
_exptl_crystal_size_max 0.26
_exptl_crystal_size_mid 0.24
_exptl_crystal_size_min 0.02
_refine_diff_density_max 0.171
_refine_diff_density_min -0.181
_refine_ls_extinction_coef 0.013(3)
_refine_ls_extinction_expression Fc^*^=kFc[1+0.001xFc^2^\l^3^/sin(2\q)]^-1/4^
_refine_ls_extinction_method 'SHELXL97 (Sheldrick, 2008)'
_refine_ls_goodness_of_fit_ref 1.012
_refine_ls_hydrogen_treatment constr
_refine_ls_matrix_type full
_refine_ls_number_parameters 254
_refine_ls_number_reflns 1927
_refine_ls_number_restraints 1
_refine_ls_restrained_S_all 1.012
_refine_ls_R_factor_all 0.1187
_refine_ls_R_factor_gt 0.0526
_refine_ls_shift/su_max 0.000
_refine_ls_shift/su_mean 0.000
_refine_ls_structure_factor_coef Fsqd
_refine_ls_weighting_details 'calc w=1/[\s^2^(Fo^2^)+(0.0536P)^2^+0.0000P] where P=(Fo^2^+2Fc^2^)/3'
_refine_ls_weighting_scheme calc
_refine_ls_wR_factor_gt 0.1016
_refine_ls_wR_factor_ref 0.1259
_reflns_number_gt 1097
_reflns_number_total 1927
_reflns_threshold_expression I>2sigma(I)
_cod_data_source_file wn2470.cif
_cod_data_source_block I
_cod_original_cell_volume 1034.4(6)
_cod_original_sg_symbol_H-M 'P 21'
_cod_database_code 2235289
_cod_database_fobs_code 2235289

loop_
_symmetry_equiv_pos_as_xyz
'x, y, z'
'-x, y+1/2, -z'

loop_
_atom_site_type_symbol
_atom_site_label
_atom_site_fract_x
_atom_site_fract_y
_atom_site_fract_z
_atom_site_U_iso_or_equiv
_atom_site_adp_type
_atom_site_calc_flag
_atom_site_refinement_flags
_atom_site_occupancy
_atom_site_symmetry_multiplicity
C C1 0.3269(8) 0.6136(5) 0.1758(4) 0.0561(17) Uani d . 1 1
H H1A 0.2076 0.5998 0.1916 0.067 Uiso calc R 1 1
H H1B 0.3112 0.6777 0.1231 0.067 Uiso calc R 1 1
C C2 0.4616(9) 0.6639(6) 0.2708(4) 0.0639(19) Uani d . 1 1
H H2A 0.4156 0.7437 0.2908 0.077 Uiso calc R 1 1
H H2B 0.4681 0.6042 0.3260 0.077 Uiso calc R 1 1
C C3 0.6508(9) 0.6834(5) 0.2527(4) 0.0555(16) Uani d . 1 1
H H3A 0.7350 0.7047 0.3174 0.067 Uiso calc R 1 1
C C4 0.7198(7) 0.5641(5) 0.2117(4) 0.0471(15) Uani d . 1 1
H H4A 0.7423 0.5004 0.2647 0.057 Uiso calc R 1 1
H H4B 0.8368 0.5824 0.1944 0.057 Uiso calc R 1 1
C C5 0.5873(7) 0.5090(5) 0.1180(4) 0.0386(13) Uani d . 1 1
C C6 0.6653(7) 0.3883(5) 0.0839(4) 0.0433(14) Uani d . 1 1
H H6A 0.7914 0.4036 0.0785 0.052 Uiso calc R 1 1
H H6B 0.5937 0.3655 0.0170 0.052 Uiso calc R 1 1
C C7 0.6629(7) 0.2779(5) 0.1564(4) 0.0414(14) Uani d . 1 1
H H7A 0.7462 0.2959 0.2212 0.050 Uiso calc R 1 1
H H7B 0.7058 0.2017 0.1290 0.050 Uiso calc R 1 1
C C8 0.4684(7) 0.2562(5) 0.1723(4) 0.0361(13) Uani d . 1 1
H H8A 0.3901 0.2376 0.1053 0.043 Uiso calc R 1 1
C C9 0.3906(7) 0.3778(5) 0.2096(4) 0.0373(13) Uani d . 1 1
H H9A 0.4724 0.4013 0.2745 0.045 Uiso calc R 1 1
C C10 0.3898(7) 0.4900(5) 0.1345(4) 0.0389(13) Uani d . 1 1
C C11 0.1987(7) 0.3499(5) 0.2297(4) 0.0469(15) Uani d . 1 1
H H11A 0.1527 0.4252 0.2570 0.056 Uiso calc R 1 1
H H11B 0.1136 0.3289 0.1663 0.056 Uiso calc R 1 1
C C12 0.2059(7) 0.2412(5) 0.3039(4) 0.0447(15) Uani d . 1 1
H H12A 0.0842 0.2290 0.3171 0.054 Uiso calc R 1 1
H H12B 0.2899 0.2630 0.3675 0.054 Uiso calc R 1 1
C C13 0.2699(7) 0.1166(5) 0.2639(3) 0.0408(14) Uani d . 1 1
C C14 0.4603(7) 0.1395(5) 0.2376(4) 0.0390(13) Uani d . 1 1
C C15 0.5971(7) 0.1384(5) 0.3422(4) 0.0485(15) Uani d . 1 1
H H15A 0.7128 0.0996 0.3371 0.058 Uiso calc R 1 1
H H15B 0.6219 0.2243 0.3673 0.058 Uiso calc R 1 1
C C16 0.5062(7) 0.0614(7) 0.4146(4) 0.069(2) Uani d . 1 1
H H16A 0.5827 -0.0105 0.4421 0.082 Uiso calc R 1 1
H H16B 0.4876 0.1138 0.4703 0.082 Uiso calc R 1 1
C C17 0.3218(7) 0.0170(6) 0.3500(4) 0.0486(15) Uani d . 1 1
H H17A 0.3448 -0.0630 0.3182 0.058 Uiso calc R 1 1
C C18 0.1250(8) 0.0656(6) 0.1759(4) 0.0617(18) Uani d . 1 1
H H18A 0.0945 0.1293 0.1241 0.093 Uiso calc R 1 1
H H18B 0.0163 0.0431 0.1990 0.093 Uiso calc R 1 1
H H18C 0.1723 -0.0080 0.1487 0.093 Uiso calc R 1 1
C C19 0.2521(7) 0.4643(6) 0.0324(4) 0.0511(16) Uani d . 1 1
H H19A 0.2542 0.5339 -0.0129 0.077 Uiso calc R 1 1
H H19B 0.1299 0.4551 0.0438 0.077 Uiso calc R 1 1
H H19C 0.2866 0.3878 0.0030 0.077 Uiso calc R 1 1
C C20 0.1787(7) -0.0093(6) 0.4098(4) 0.0473(15) Uani d . 1 1
C C22 0.1329(8) 0.0576(7) 0.4823(4) 0.0612(18) Uani d . 1 1
H H22A 0.1868 0.1340 0.5074 0.073 Uiso calc R 1 1
C C23 -0.0140(9) -0.0056(7) 0.5170(5) 0.0648(19) Uani d . 1 1
C C21 0.0617(10) -0.1253(7) 0.3915(6) 0.091(2) Uani d . 1 1
H H21A -0.0109 -0.1279 0.3222 0.110 Uiso calc R 1 1
H H21B 0.1366 -0.2014 0.4048 0.110 Uiso calc R 1 1
O O5 -0.0980(6) 0.0251(6) 0.5800(3) 0.0923(17) Uani d . 1 1
O O1 0.6546(6) 0.7847(4) 0.1820(3) 0.0702(13) Uani d . 1 1
H H1C 0.6349 0.7560 0.1242 0.105 Uiso calc R 1 1
O O2 0.5832(5) 0.5977(3) 0.0338(2) 0.0470(10) Uani d . 1 1
H H2C 0.6038 0.6697 0.0563 0.071 Uiso calc R 1 1
O O3 0.5070(5) 0.0290(3) 0.1852(3) 0.0538(11) Uani d . 1 1
H H3B 0.4851 0.0431 0.1241 0.081 Uiso calc R 1 1
O O4 -0.0578(6) -0.1125(5) 0.4641(4) 0.0856(15) Uani d . 1 1

loop_
_atom_site_aniso_label
_atom_site_aniso_U_11
_atom_site_aniso_U_22
_atom_site_aniso_U_33
_atom_site_aniso_U_12
_atom_site_aniso_U_13
_atom_site_aniso_U_23
C1 0.057(4) 0.052(4) 0.067(4) 0.022(3) 0.028(3) 0.015(4)
C2 0.109(6) 0.034(3) 0.056(4) 0.007(3) 0.034(4) -0.007(3)
C3 0.085(5) 0.038(3) 0.043(4) -0.013(3) 0.013(3) 0.004(3)
C4 0.053(4) 0.042(4) 0.043(3) -0.011(3) 0.005(3) 0.006(3)
C5 0.051(3) 0.034(3) 0.035(3) 0.004(3) 0.016(3) 0.005(3)
C6 0.041(3) 0.051(4) 0.042(4) 0.002(3) 0.019(3) 0.006(3)
C7 0.044(3) 0.044(3) 0.039(3) 0.008(3) 0.014(3) 0.012(3)
C8 0.042(3) 0.039(3) 0.029(3) 0.001(3) 0.011(2) 0.002(3)
C9 0.039(3) 0.038(3) 0.036(3) 0.009(3) 0.011(2) -0.001(3)
C10 0.045(3) 0.038(3) 0.033(3) 0.013(3) 0.008(2) 0.002(3)
C11 0.052(4) 0.039(3) 0.058(4) 0.008(3) 0.030(3) 0.005(3)
C12 0.047(4) 0.048(4) 0.043(3) 0.000(3) 0.020(3) 0.005(3)
C13 0.045(3) 0.049(4) 0.028(3) 0.000(3) 0.006(3) 0.003(3)
C14 0.048(3) 0.037(3) 0.038(3) 0.005(3) 0.022(3) -0.001(3)
C15 0.042(3) 0.058(4) 0.045(3) 0.005(3) 0.011(3) 0.008(3)
C16 0.043(4) 0.099(5) 0.062(4) -0.004(4) 0.008(3) 0.031(4)
C17 0.046(3) 0.056(4) 0.046(3) 0.000(3) 0.014(3) 0.010(3)
C18 0.066(4) 0.070(4) 0.046(3) -0.020(4) 0.007(3) -0.004(3)
C19 0.043(3) 0.067(4) 0.040(3) 0.001(3) 0.003(3) 0.017(3)
C20 0.041(3) 0.053(4) 0.047(4) -0.001(3) 0.011(3) 0.012(3)
C22 0.059(4) 0.084(5) 0.045(3) -0.020(4) 0.021(3) 0.004(4)
C23 0.053(4) 0.089(6) 0.054(4) -0.007(4) 0.017(3) 0.013(5)
C21 0.106(6) 0.074(5) 0.111(6) -0.025(5) 0.060(5) 0.006(5)
O5 0.071(3) 0.150(5) 0.060(3) -0.008(3) 0.025(2) 0.018(4)
O1 0.116(4) 0.046(2) 0.052(3) -0.013(2) 0.025(3) 0.002(2)
O2 0.063(2) 0.043(2) 0.037(2) -0.0012(19) 0.0163(18) 0.0047(19)
O3 0.083(3) 0.038(2) 0.051(2) 0.014(2) 0.036(2) 0.003(2)
O4 0.088(4) 0.072(3) 0.107(4) -0.024(3) 0.044(3) 0.006(3)

loop_
_atom_type_symbol
_atom_type_description
_atom_type_scat_dispersion_real
_atom_type_scat_dispersion_imag
_atom_type_scat_source
C C 0.0033 0.0016 'International Tables Vol C Tables 4.2.6.8 and 6.1.1.4'
H H 0.0000 0.0000 'International Tables Vol C Tables 4.2.6.8 and 6.1.1.4'
O O 0.0106 0.0060 'International Tables Vol C Tables 4.2.6.8 and 6.1.1.4'

loop_
_geom_angle_atom_site_label_1
_geom_angle_atom_site_label_2
_geom_angle_atom_site_label_3
_geom_angle
C10 C1 C2 113.9(4)
C10 C1 H1A 108.8
C2 C1 H1A 108.8
C10 C1 H1B 108.8
C2 C1 H1B 108.8
H1A C1 H1B 107.7
C3 C2 C1 111.7(5)
C3 C2 H2A 109.3
C1 C2 H2A 109.3
C3 C2 H2B 109.3
C1 C2 H2B 109.3
H2A C2 H2B 107.9
O1 C3 C2 111.8(5)
O1 C3 C4 108.3(4)
C2 C3 C4 110.8(5)
O1 C3 H3A 108.6
C2 C3 H3A 108.6
C4 C3 H3A 108.6
C3 C4 C5 114.3(5)
C3 C4 H4A 108.7
C5 C4 H4A 108.7
C3 C4 H4B 108.7
C5 C4 H4B 108.7
H4A C4 H4B 107.6
O2 C5 C6 103.9(4)
O2 C5 C4 107.2(4)
C6 C5 C4 110.6(4)
O2 C5 C10 110.0(4)
C6 C5 C10 112.1(4)
C4 C5 C10 112.5(4)
C5 C6 C7 112.6(4)
C5 C6 H6A 109.1
C7 C6 H6A 109.1
C5 C6 H6B 109.1
C7 C6 H6B 109.1
H6A C6 H6B 107.8
C6 C7 C8 110.8(4)
C6 C7 H7A 109.5
C8 C7 H7A 109.5
C6 C7 H7B 109.5
C8 C7 H7B 109.5
H7A C7 H7B 108.1
C14 C8 C7 111.5(4)
C14 C8 C9 114.6(4)
C7 C8 C9 111.1(4)
C14 C8 H8A 106.4
C7 C8 H8A 106.4
C9 C8 H8A 106.4
C8 C9 C11 109.3(4)
C8 C9 C10 111.4(4)
C11 C9 C10 113.2(4)
C8 C9 H9A 107.5
C11 C9 H9A 107.5
C10 C9 H9A 107.5
C1 C10 C19 106.3(4)
C1 C10 C5 108.6(4)
C19 C10 C5 110.6(4)
C1 C10 C9 111.4(4)
C19 C10 C9 110.7(4)
C5 C10 C9 109.2(4)
C12 C11 C9 111.5(4)
C12 C11 H11A 109.3
C9 C11 H11A 109.3
C12 C11 H11B 109.3
C9 C11 H11B 109.3
H11A C11 H11B 108.0
C11 C12 C13 112.4(4)
C11 C12 H12A 109.1
C13 C12 H12A 109.1
C11 C12 H12B 109.1
C13 C12 H12B 109.1
H12A C12 H12B 107.9
C18 C13 C12 111.1(5)
C18 C13 C17 111.2(4)
C12 C13 C17 111.1(4)
C18 C13 C14 113.4(4)
C12 C13 C14 108.6(4)
C17 C13 C14 101.1(4)
O3 C14 C8 108.7(3)
O3 C14 C15 105.2(4)
C8 C14 C15 115.7(4)
O3 C14 C13 108.6(4)
C8 C14 C13 114.5(4)
C15 C14 C13 103.5(4)
C16 C15 C14 107.1(4)
C16 C15 H15A 110.3
C14 C15 H15A 110.3
C16 C15 H15B 110.3
C14 C15 H15B 110.3
H15A C15 H15B 108.5
C17 C16 C15 105.3(4)
C17 C16 H16A 110.7
C15 C16 H16A 110.7
C17 C16 H16B 110.7
C15 C16 H16B 110.7
H16A C16 H16B 108.8
C20 C17 C16 113.7(4)
C20 C17 C13 116.4(4)
C16 C17 C13 105.1(4)
C20 C17 H17A 107.0
C16 C17 H17A 107.0
C13 C17 H17A 107.0
C13 C18 H18A 109.5
C13 C18 H18B 109.5
H18A C18 H18B 109.5
C13 C18 H18C 109.5
H18A C18 H18C 109.5
H18B C18 H18C 109.5
C10 C19 H19A 109.5
C10 C19 H19B 109.5
H19A C19 H19B 109.5
C10 C19 H19C 109.5
H19A C19 H19C 109.5
H19B C19 H19C 109.5
C22 C20 C21 109.0(5)
C22 C20 C17 129.6(6)
C21 C20 C17 121.3(6)
C20 C22 C23 109.7(6)
C20 C22 H22A 125.2
C23 C22 H22A 125.2
O5 C23 O4 120.1(7)
O5 C23 C22 130.8(8)
O4 C23 C22 109.0(6)
O4 C21 C20 103.3(6)
O4 C21 H21A 111.1
C20 C21 H21A 111.1
O4 C21 H21B 111.1
C20 C21 H21B 111.1
H21A C21 H21B 109.1
C3 O1 H1C 109.5
C5 O2 H2C 109.5
C14 O3 H3B 109.5
C23 O4 C21 108.9(5)

loop_
_geom_bond_atom_site_label_1
_geom_bond_atom_site_label_2
_geom_bond_distance
C1 C10 1.533(7)
C1 C2 1.534(8)
C1 H1A 0.9700
C1 H1B 0.9700
C2 C3 1.496(8)
C2 H2A 0.9700
C2 H2B 0.9700
C3 O1 1.440(6)
C3 C4 1.512(8)
C3 H3A 0.9800
C4 C5 1.532(7)
C4 H4A 0.9700
C4 H4B 0.9700
C5 O2 1.469(6)
C5 C6 1.515(7)
C5 C10 1.548(7)
C6 C7 1.527(7)
C6 H6A 0.9700
C6 H6B 0.9700
C7 C8 1.527(7)
C7 H7A 0.9700
C7 H7B 0.9700
C8 C14 1.525(7)
C8 C9 1.539(6)
C8 H8A 0.9800
C9 C11 1.540(6)
C9 C10 1.560(6)
C9 H9A 0.9800
C10 C19 1.546(7)
C11 C12 1.517(7)
C11 H11A 0.9700
C11 H11B 0.9700
C12 C13 1.538(7)
C12 H12A 0.9700
C12 H12B 0.9700
C13 C18 1.512(7)
C13 C17 1.552(7)
C13 C14 1.555(6)
C14 O3 1.448(6)
C14 C15 1.545(7)
C15 C16 1.542(7)
C15 H15A 0.9700
C15 H15B 0.9700
C16 C17 1.523(7)
C16 H16A 0.9700
C16 H16B 0.9700
C17 C20 1.502(7)
C17 H17A 0.9800
C18 H18A 0.9600
C18 H18B 0.9600
C18 H18C 0.9600
C19 H19A 0.9600
C19 H19B 0.9600
C19 H19C 0.9600
C20 C22 1.315(7)
C20 C21 1.490(8)
C22 C23 1.447(8)
C22 H22A 0.9300
C23 O5 1.210(7)
C23 O4 1.335(8)
C21 O4 1.474(8)
C21 H21A 0.9700
C21 H21B 0.9700
O1 H1C 0.8200
O2 H2C 0.8200
O3 H3B 0.8200

loop_
_geom_hbond_atom_site_label_D
_geom_hbond_atom_site_label_H
_geom_hbond_atom_site_label_A
_geom_hbond_site_symmetry_A
_geom_hbond_distance_DH
_geom_hbond_distance_HA
_geom_hbond_distance_DA
_geom_hbond_angle_DHA
O1 H1C O2 . 0.82 2.06 2.778(5) 146.8
O2 H2C O1 . 0.82 2.05 2.778(5) 147.0
O3 H3B O2 2_645 0.82 2.16 2.977(5) 174.5
C11 H11A O5 2_556 0.97 2.57 3.393(7) 143

loop_
_cod_related_entry_id
_cod_related_entry_database
_cod_related_entry_code
1 ChemSpider 30657830
